data_1561048
loop_
_publ_author_name
'Lynch-Colameta, Tessa'
'Greta, Sarah'
'Snyder, Scott A.'

_publ_section_title
;
 Synthesis of Aza-Quaternary Centers via Pictet--Spengler Reactions of
 Ketonitrones
;
_journal_name_full 'Chemical Science'
_journal_paper_doi 10.1039/D1SC00882J
_journal_year 2021
_chemical_formula_moiety 'C19 H17 N3 O'
_chemical_formula_sum 'C19 H17 N3 O'
_chemical_formula_weight 303.35
_space_group_crystal_system monoclinic
_space_group_IT_number 14
_space_group_name_Hall '-P 2ybc'
_space_group_name_H-M_alt 'P 1 21/c 1'
_atom_sites_solution_hydrogens mixed
_atom_sites_solution_primary dual
_atom_sites_solution_secondary difmap
_audit_creation_date 2019-09-16
_audit_creation_method
;
Olex2 1.2
(compiled 2018.05.29 svn.r3508 for OlexSys, GUI svn.r5506)
;
_audit_update_record
;
2021-02-02 deposited with the CCDC.	2021-03-12 downloaded from the CCDC.
;
_cell_angle_alpha 90
_cell_angle_beta 102.416(2)
_cell_angle_gamma 90
_cell_formula_units_Z 4
_cell_length_a 8.5899(4)
_cell_length_b 18.3551(8)
_cell_length_c 10.2741(5)
_cell_measurement_reflns_used 9984
_cell_measurement_temperature 100(2)
_cell_measurement_theta_max 30.47
_cell_measurement_theta_min 2.31
_cell_volume 1582.02(13)
_computing_cell_refinement 'SAINT V.8.35A (Bruker AXS Inc., 2013)'
_computing_data_collection 'APEX3 v.2015.9-0 (Bruker AXS Inc., 2015)'
_computing_data_reduction 'SAINT V.8.35A (Bruker AXS Inc., 2013)'
_computing_molecular_graphics
;
OLEX2: a complete structure solution, refinement and analysis program 
Dolomanov et al., 2009

Mercury: visualization and analysis of crystal structures
Macrae, et al., 2006

O. V. Dolomanov, L. J. Bourhis, R. J. Gildea, J. A. K. Howard and H. Puschmann.
J. Appl. Cryst. (2009). 42, 339-341;

C. F. Macrae, P. R. Edgington, P. McCabe, E. Pidcock, G. P. Shields, R. Taylor,
M. Towler and J. van de Streek, J. Appl. Cryst. (2006). 39, 453-457.
;
_computing_publication_material
;
 APEX3 v.2015.5-2 (Bruker AXS Inc., 2015)
 OLEX2 (Dolomanov et al., 2009)
;
_computing_structure_refinement 'XL-2018/3 (Sheldrick, 2015b)'
_computing_structure_solution 'XT 2018/2 (Sheldrick, 2015a)'
_diffrn_ambient_temperature 100(2)
_diffrn_detector 'Bruker PHOTON 100'
_diffrn_detector_area_resol_mean 10.4167
_diffrn_detector_type CMOS
_diffrn_measured_fraction_theta_full 1.000
_diffrn_measured_fraction_theta_max 0.974
_diffrn_measurement_device_type 'Bruker D8 Venture PHOTON 100 CMOS'
_diffrn_measurement_method '\f and \w scans'
_diffrn_radiation_monochromator mirrors
_diffrn_radiation_type MoK\a
_diffrn_radiation_wavelength 0.71073
_diffrn_reflns_av_R_equivalents 0.0455
_diffrn_reflns_av_unetI/netI 0.0375
_diffrn_reflns_Laue_measured_fraction_full 1.000
_diffrn_reflns_Laue_measured_fraction_max 0.974
_diffrn_reflns_limit_h_max 12
_diffrn_reflns_limit_h_min -12
_diffrn_reflns_limit_k_max 25
_diffrn_reflns_limit_k_min -26
_diffrn_reflns_limit_l_max 14
_diffrn_reflns_limit_l_min -14
_diffrn_reflns_number 43653
_diffrn_reflns_point_group_measured_fraction_full 1.000
_diffrn_reflns_point_group_measured_fraction_max 0.974
_diffrn_reflns_theta_full 25.242
_diffrn_reflns_theta_max 30.612
_diffrn_reflns_theta_min 2.219
_diffrn_source 'micro-focus X-ray tube'
_diffrn_source_type 'INCOATEC ImuS'
_diffrn_standards_number 0
_exptl_absorpt_coefficient_mu 0.081
_exptl_absorpt_correction_T_max 0.7461
_exptl_absorpt_correction_T_min 0.6761
_exptl_absorpt_correction_type multi-scan
_exptl_absorpt_process_details
;
SADABS-2016/2 (Bruker,2016/2) was used for absorption correction. 
wR2(int) was 0.1009 before and 0.0544 after correction. 
The Ratio of minimum to maximum transmission is 0.9062.
;
_exptl_crystal_colour colourless
_exptl_crystal_colour_primary colourless
_exptl_crystal_density_diffrn 1.274
_exptl_crystal_description block
_exptl_crystal_F_000 640
_exptl_crystal_size_max 0.426
_exptl_crystal_size_mid 0.202
_exptl_crystal_size_min 0.106
_refine_diff_density_max 0.392
_refine_diff_density_min -0.212
_refine_diff_density_rms 0.056
_refine_ls_extinction_method none
_refine_ls_goodness_of_fit_ref 1.044
_refine_ls_hydrogen_treatment mixed
_refine_ls_matrix_type full
_refine_ls_number_parameters 217
_refine_ls_number_reflns 4749
_refine_ls_number_restraints 2
_refine_ls_restrained_S_all 1.046
_refine_ls_R_factor_all 0.0730
_refine_ls_R_factor_gt 0.0477
_refine_ls_shift/su_max 0.000
_refine_ls_shift/su_mean 0.000
_refine_ls_structure_factor_coef Fsqd
_refine_ls_weighting_details 'w=1/[\s^2^(Fo^2^)+(0.0596P)^2^+0.4548P] where P=(Fo^2^+2Fc^2^)/3'
_refine_ls_weighting_scheme calc
_refine_ls_wR_factor_gt 0.1095
_refine_ls_wR_factor_ref 0.1192
_reflns_Friedel_coverage 0.000
_reflns_number_gt 3624
_reflns_number_total 4749
_reflns_threshold_expression 'I > 2\s(I)'
_cod_data_source_file d1sc00882j2.cif
_cod_data_source_block 0814_t
_cod_database_code 1561048
_shelx_shelxl_version_number 2018/3
_shelx_space_group_comment
;
The symmetry employed for this shelxl refinement is uniquely defined
by the following loop, which should always be used as a source of
symmetry information in preference to the above space-group names.
They are only intended as comments.
;
_shelx_estimated_absorpt_t_max 0.991
_shelx_estimated_absorpt_t_min 0.966
_olex2_refinement_description
;
1. Fixed Uiso
 At 1.2 times of:
  All C(H) groups, All C(H,H) groups
 At 1.5 times of:
  All C(H,H,H) groups
2. Restrained distances
 H1O-H1O_$1
 2.3 with sigma of 0.02
 O1-H1O
 0.84 with sigma of 0.02
3.a Ternary CH refined with riding coordinates:
 C2(H2)
3.b Secondary CH2 refined with riding coordinates:
 C3(H3A,H3B)
3.c Aromatic/amide H refined with riding coordinates:
 C6(H6), C7(H7), C8(H8), C9(H9), C15(H15), C16(H16), C17(H17), C18(H18),
 C19(H19)
3.d Idealised Me refined as rotating group:
 C13(H13A,H13B,H13C)
;
_olex2_submission_special_instructions 'No special instructions were received'

loop_
_space_group_symop_operation_xyz
'x, y, z'
'-x, y+1/2, -z+1/2'
'-x, -y, -z'
'x, -y-1/2, z-1/2'

loop_
_atom_site_label
_atom_site_type_symbol
_atom_site_fract_x
_atom_site_fract_y
_atom_site_fract_z
_atom_site_U_iso_or_equiv
_atom_site_adp_type
_atom_site_occupancy
_atom_site_site_symmetry_order
_atom_site_calc_flag
_atom_site_refinement_flags_posn
_atom_site_refinement_flags_adp
_atom_site_refinement_flags_occupancy
_atom_site_disorder_assembly
_atom_site_disorder_group
O1 O 0.35999(9) 0.51291(5) 0.87552(8) 0.01557(18) Uani 1 1 d D . . . .
H1O H 0.3696(11) 0.5048(10) 0.9594(14) 0.045(5) Uiso 1 1 d D . . . .
N2 N 0.55715(14) 0.33441(6) 0.79267(11) 0.0244(2) Uani 1 1 d . . . . .
H3N H 0.387(2) 0.7226(10) 0.6613(16) 0.033(4) Uiso 1 1 d . . . . .
N3 N 0.35690(11) 0.67908(5) 0.62667(10) 0.0142(2) Uani 1 1 d . . . . .
N1 N 0.51726(11) 0.52110(5) 0.84596(9) 0.0125(2) Uani 1 1 d . . . . .
C1 C 0.54045(14) 0.39549(6) 0.77142(11) 0.0166(2) Uani 1 1 d . . . . .
C2 C 0.51745(14) 0.47220(6) 0.73062(11) 0.0134(2) Uani 1 1 d . . . . .
H2 H 0.611078 0.486417 0.692824 0.016 Uiso 1 1 calc R . . . .
C3 C 0.36907(14) 0.47943(6) 0.61771(11) 0.0145(2) Uani 1 1 d . . . . .
H3A H 0.386900 0.454798 0.536434 0.017 Uiso 1 1 calc R . . . .
H3B H 0.276143 0.456519 0.644039 0.017 Uiso 1 1 calc R . . . .
C4 C 0.33883(13) 0.55847(6) 0.59136(11) 0.0123(2) Uani 1 1 d . . . . .
C5 C 0.22648(13) 0.59333(6) 0.48687(11) 0.0135(2) Uani 1 1 d . . . . .
C6 C 0.11249(14) 0.56801(7) 0.37736(12) 0.0180(2) Uani 1 1 d . . . . .
H6 H 0.099476 0.517315 0.359680 0.022 Uiso 1 1 calc R . . . .
C7 C 0.01985(16) 0.61827(7) 0.29604(13) 0.0236(3) Uani 1 1 d . . . . .
H7 H -0.057475 0.601866 0.221271 0.028 Uiso 1 1 calc R . . . .
C8 C 0.03752(16) 0.69322(7) 0.32153(13) 0.0250(3) Uani 1 1 d . . . . .
H8 H -0.027834 0.726552 0.263343 0.030 Uiso 1 1 calc R . . . .
C9 C 0.14787(15) 0.71971(7) 0.42939(13) 0.0208(3) Uani 1 1 d . . . . .
H9 H 0.159146 0.770495 0.446693 0.025 Uiso 1 1 calc R . . . .
C10 C 0.24184(13) 0.66901(6) 0.51165(11) 0.0148(2) Uani 1 1 d . . . . .
C11 C 0.41419(13) 0.61172(6) 0.67393(11) 0.0117(2) Uani 1 1 d . . . . .
C12 C 0.53506(13) 0.59914(6) 0.80181(11) 0.0121(2) Uani 1 1 d . . . . .
C13 C 0.50912(14) 0.65094(6) 0.91148(12) 0.0163(2) Uani 1 1 d . . . . .
H13A H 0.399592 0.645969 0.923743 0.024 Uiso 1 1 calc GR . . . .
H13B H 0.527211 0.701199 0.886121 0.024 Uiso 1 1 calc GR . . . .
H13C H 0.583919 0.638905 0.994970 0.024 Uiso 1 1 calc GR . . . .
C14 C 0.70757(13) 0.60580(6) 0.78509(11) 0.0135(2) Uani 1 1 d . . . . .
C15 C 0.74357(14) 0.63424(6) 0.66931(12) 0.0150(2) Uani 1 1 d . . . . .
H15 H 0.659977 0.651229 0.599790 0.018 Uiso 1 1 calc R . . . .
C16 C 0.90059(14) 0.63805(6) 0.65434(12) 0.0173(2) Uani 1 1 d . . . . .
H16 H 0.923651 0.657210 0.574679 0.021 Uiso 1 1 calc R . . . .
C17 C 1.02363(14) 0.61379(7) 0.75600(13) 0.0191(3) Uani 1 1 d . . . . .
H17 H 1.130748 0.615464 0.745418 0.023 Uiso 1 1 calc R . . . .
C18 C 0.98940(14) 0.58724(7) 0.87254(12) 0.0191(3) Uani 1 1 d . . . . .
H18 H 1.073571 0.571553 0.942814 0.023 Uiso 1 1 calc R . . . .
C19 C 0.83278(14) 0.58332(7) 0.88765(12) 0.0169(2) Uani 1 1 d . . . . .
H19 H 0.810659 0.565217 0.968393 0.020 Uiso 1 1 calc R . . . .

loop_
_atom_site_aniso_label
_atom_site_aniso_U_11
_atom_site_aniso_U_22
_atom_site_aniso_U_33
_atom_site_aniso_U_23
_atom_site_aniso_U_13
_atom_site_aniso_U_12
O1 0.0117(4) 0.0195(4) 0.0166(4) 0.0019(3) 0.0053(3) -0.0012(3)
N2 0.0358(6) 0.0166(5) 0.0226(6) 0.0023(4) 0.0102(5) 0.0055(5)
N3 0.0141(4) 0.0095(4) 0.0180(5) 0.0004(4) 0.0017(4) -0.0004(4)
N1 0.0112(4) 0.0121(4) 0.0154(5) 0.0000(3) 0.0054(4) -0.0001(3)
C1 0.0198(6) 0.0168(6) 0.0138(5) 0.0001(4) 0.0049(4) 0.0024(5)
C2 0.0153(5) 0.0109(5) 0.0147(5) 0.0014(4) 0.0045(4) 0.0014(4)
C3 0.0170(5) 0.0116(5) 0.0140(5) -0.0005(4) 0.0017(4) -0.0003(4)
C4 0.0121(5) 0.0115(5) 0.0139(5) 0.0006(4) 0.0041(4) 0.0000(4)
C5 0.0134(5) 0.0133(5) 0.0141(5) 0.0019(4) 0.0037(4) 0.0002(4)
C6 0.0190(6) 0.0169(6) 0.0173(6) 0.0003(4) 0.0021(5) -0.0016(4)
C7 0.0220(6) 0.0253(7) 0.0196(6) 0.0035(5) -0.0040(5) -0.0022(5)
C8 0.0225(6) 0.0227(6) 0.0259(7) 0.0097(5) -0.0038(5) 0.0024(5)
C9 0.0201(6) 0.0143(5) 0.0270(6) 0.0062(5) 0.0024(5) 0.0014(5)
C10 0.0130(5) 0.0145(5) 0.0168(5) 0.0020(4) 0.0034(4) -0.0004(4)
C11 0.0106(5) 0.0110(5) 0.0141(5) 0.0010(4) 0.0038(4) 0.0000(4)
C12 0.0124(5) 0.0106(5) 0.0136(5) -0.0002(4) 0.0034(4) -0.0005(4)
C13 0.0177(6) 0.0162(5) 0.0149(5) -0.0032(4) 0.0035(4) 0.0010(4)
C14 0.0127(5) 0.0114(5) 0.0167(5) -0.0032(4) 0.0037(4) -0.0013(4)
C15 0.0152(5) 0.0135(5) 0.0160(5) -0.0030(4) 0.0029(4) -0.0012(4)
C16 0.0181(6) 0.0164(5) 0.0190(6) -0.0028(4) 0.0078(5) -0.0034(4)
C17 0.0123(5) 0.0184(6) 0.0277(6) -0.0060(5) 0.0065(5) -0.0033(4)
C18 0.0138(5) 0.0192(6) 0.0226(6) -0.0023(5) -0.0001(5) -0.0012(4)
C19 0.0152(5) 0.0181(5) 0.0168(5) 0.0000(4) 0.0021(4) -0.0017(4)

loop_
_atom_type_symbol
_atom_type_description
_atom_type_scat_dispersion_real
_atom_type_scat_dispersion_imag
_atom_type_scat_source
C C 0.0033 0.0016 'International Tables Vol C Tables 4.2.6.8 and 6.1.1.4'
H H 0.0000 0.0000 'International Tables Vol C Tables 4.2.6.8 and 6.1.1.4'
N N 0.0061 0.0033 'International Tables Vol C Tables 4.2.6.8 and 6.1.1.4'
O O 0.0106 0.0060 'International Tables Vol C Tables 4.2.6.8 and 6.1.1.4'

loop_
_geom_angle_atom_site_label_1
_geom_angle_atom_site_label_2
_geom_angle_atom_site_label_3
_geom_angle
_geom_angle_site_symmetry_1
_geom_angle_site_symmetry_3
_geom_angle_publ_flag
N1 O1 H1O 109.5(7) . . ?
C10 N3 H3N 123.7(11) . . ?
C11 N3 H3N 127.8(11) . . ?
C11 N3 C10 108.47(9) . . ?
O1 N1 C2 105.32(8) . . ?
O1 N1 C12 108.48(8) . . ?
C2 N1 C12 108.28(8) . . ?
N2 C1 C2 174.53(13) . . ?
N1 C2 H2 106.9 . . ?
N1 C2 C3 114.05(9) . . ?
C1 C2 N1 111.96(9) . . ?
C1 C2 H2 106.9 . . ?
C1 C2 C3 109.72(9) . . ?
C3 C2 H2 106.9 . . ?
C2 C3 H3A 110.1 . . ?
C2 C3 H3B 110.1 . . ?
H3A C3 H3B 108.5 . . ?
C4 C3 C2 107.83(9) . . ?
C4 C3 H3A 110.1 . . ?
C4 C3 H3B 110.1 . . ?
C5 C4 C3 129.45(10) . . ?
C11 C4 C3 123.01(10) . . ?
C11 C4 C5 107.44(10) . . ?
C6 C5 C4 134.07(11) . . ?
C6 C5 C10 119.49(10) . . ?
C10 C5 C4 106.41(10) . . ?
C5 C6 H6 120.7 . . ?
C7 C6 C5 118.51(11) . . ?
C7 C6 H6 120.7 . . ?
C6 C7 H7 119.4 . . ?
C6 C7 C8 121.24(12) . . ?
C8 C7 H7 119.4 . . ?
C7 C8 H8 119.2 . . ?
C9 C8 C7 121.51(12) . . ?
C9 C8 H8 119.2 . . ?
C8 C9 H9 121.3 . . ?
C8 C9 C10 117.36(12) . . ?
C10 C9 H9 121.3 . . ?
N3 C10 C5 107.93(10) . . ?
N3 C10 C9 130.17(11) . . ?
C9 C10 C5 121.88(11) . . ?
N3 C11 C12 124.81(10) . . ?
C4 C11 N3 109.74(10) . . ?
C4 C11 C12 125.37(10) . . ?
N1 C12 C13 109.06(9) . . ?
N1 C12 C14 105.67(8) . . ?
C11 C12 N1 108.05(8) . . ?
C11 C12 C13 111.44(9) . . ?
C11 C12 C14 113.05(9) . . ?
C13 C12 C14 109.33(9) . . ?
C12 C13 H13A 109.5 . . ?
C12 C13 H13B 109.5 . . ?
C12 C13 H13C 109.5 . . ?
H13A C13 H13B 109.5 . . ?
H13A C13 H13C 109.5 . . ?
H13B C13 H13C 109.5 . . ?
C15 C14 C12 121.52(10) . . ?
C15 C14 C19 118.59(11) . . ?
C19 C14 C12 119.88(10) . . ?
C14 C15 H15 119.6 . . ?
C16 C15 C14 120.76(11) . . ?
C16 C15 H15 119.6 . . ?
C15 C16 H16 120.0 . . ?
C17 C16 C15 119.95(11) . . ?
C17 C16 H16 120.0 . . ?
C16 C17 H17 120.2 . . ?
C18 C17 C16 119.68(11) . . ?
C18 C17 H17 120.2 . . ?
C17 C18 H18 119.8 . . ?
C17 C18 C19 120.45(11) . . ?
C19 C18 H18 119.8 . . ?
C14 C19 H19 119.7 . . ?
C18 C19 C14 120.52(11) . . ?
C18 C19 H19 119.7 . . ?

loop_
_geom_bond_atom_site_label_1
_geom_bond_atom_site_label_2
_geom_bond_distance
_geom_bond_site_symmetry_2
_geom_bond_publ_flag
O1 H1O 0.861(14) . ?
O1 N1 1.4548(12) . ?
N2 C1 1.1454(16) . ?
N3 H3N 0.890(18) . ?
N3 C10 1.3803(15) . ?
N3 C11 1.3798(14) . ?
N1 C2 1.4869(14) . ?
N1 C12 1.5203(14) . ?
C1 C2 1.4701(16) . ?
C2 H2 1.0000 . ?
C2 C3 1.5336(15) . ?
C3 H3A 0.9900 . ?
C3 H3B 0.9900 . ?
C3 C4 1.4884(15) . ?
C4 C5 1.4310(15) . ?
C4 C11 1.3631(15) . ?
C5 C6 1.4024(16) . ?
C5 C10 1.4132(16) . ?
C6 H6 0.9500 . ?
C6 C7 1.3772(17) . ?
C7 H7 0.9500 . ?
C7 C8 1.4026(19) . ?
C8 H8 0.9500 . ?
C8 C9 1.3824(18) . ?
C9 H9 0.9500 . ?
C9 C10 1.3924(16) . ?
C11 C12 1.5069(15) . ?
C12 C13 1.5268(15) . ?
C12 C14 1.5329(15) . ?
C13 H13A 0.9800 . ?
C13 H13B 0.9800 . ?
C13 H13C 0.9800 . ?
C14 C15 1.3933(16) . ?
C14 C19 1.3964(16) . ?
C15 H15 0.9500 . ?
C15 C16 1.3917(16) . ?
C16 H16 0.9500 . ?
C16 C17 1.3898(18) . ?
C17 H17 0.9500 . ?
C17 C18 1.3816(18) . ?
C18 H18 0.9500 . ?
C18 C19 1.3889(17) . ?
C19 H19 0.9500 . ?
